data_1537699
loop_
_publ_author_name
'Avilov, A.S.'
'Imamov, R.M.'
'Navasardyan, S.N.'

_publ_section_title
;
 Structure of thin films of Sn S and Sn Se
;
_journal_name_full Kristallografiya
_journal_page_first 874
_journal_page_last 875
_journal_volume 24
_journal_year 1979
_chemical_formula_sum 'Se Sn'
_chemical_name_systematic 'Sn Se'
_space_group_IT_number 62
_symmetry_space_group_name_Hall '-P 2ac 2n'
_symmetry_space_group_name_H-M 'P n m a'
_cell_angle_alpha 90
_cell_angle_beta 90
_cell_angle_gamma 90
_cell_formula_units_Z 4
_cell_length_a 11.42
_cell_length_b 4.19
_cell_length_c 4.46
_cell_volume 213.410
_citation_journal_id_ASTM KRISAJ
_cod_data_source_file Avilov_KRISAJ_1979_1915.cif
_cod_data_source_block Se1Sn1
_cod_original_cell_volume 213.4101
_cod_original_formula_sum 'Se1 Sn1'
_cod_database_code 1537699

loop_
_symmetry_equiv_pos_as_xyz
x,y,z
-x+1/2,-y,z+1/2
x+1/2,-y+1/2,-z+1/2
-x,y+1/2,-z
-x,-y,-z
x-1/2,y,-z-1/2
-x-1/2,y-1/2,z-1/2
x,-y-1/2,z

loop_
_atom_site_label
_atom_site_type_symbol
_atom_site_fract_x
_atom_site_fract_y
_atom_site_fract_z
_atom_site_occupancy
_atom_site_U_iso_or_equiv
Se1 Se-2 0.357 0.25 0.016 1 0.0
Sn1 Sn+2 0.123 0.25 0.091 1 0.0
